data_4324621
loop_
_publ_author_name
'Qing Chen'
'Jian-Bin Lin'
'Wei Xue'
'Ming-Hua Zeng'
'Xiao-Ming Chen'

_publ_section_title
;
 A Porous Coordination Polymer Assembled from 8-Connected {CoII3(OH)}
 Clusters and Isonicotinate: Multiple Active Metal Sites, Apical Ligand
 Substitution, H2 Adsorption, and Magnetism
;
_journal_name_full 'Inorganic Chemistry'
_journal_page_first 2321
_journal_page_last 2328
_journal_paper_doi 10.1021/ic102015g
_journal_volume 50
_journal_year 2011
_chemical_formula_sum 'C27 H29 Co3 N5 O15'
_chemical_formula_weight 840.34
_chemical_name_systematic
; 
 ? 
;
_space_group_IT_number 62
_symmetry_cell_setting orthorhombic
_symmetry_space_group_name_Hall '-P 2ac 2n'
_symmetry_space_group_name_H-M 'P n m a'
_atom_sites_solution_hydrogens geom
_atom_sites_solution_primary direct
_atom_sites_solution_secondary difmap
_audit_creation_method SHELXL-97
_cell_angle_alpha 90.00
_cell_angle_beta 90.00
_cell_angle_gamma 90.00
_cell_formula_units_Z 4
_cell_length_a 18.7824(12)
_cell_length_b 19.6842(12)
_cell_length_c 12.0490(7)
_cell_measurement_temperature 123(2)
_cell_measurement_theta_max 26
_cell_measurement_theta_min 2
_cell_volume 4454.7(5)
_computing_cell_refinement 'Bruker SMART'
_computing_data_collection 'Bruker SMART'
_computing_data_reduction 'Bruker SAINT'
_computing_molecular_graphics 'Bruker SHELXTL'
_computing_publication_material 'Bruker SHELXTL'
_computing_structure_refinement 'SHELXL-97 (Sheldrick, 1997)'
_computing_structure_solution 'SHELXS-97 (Sheldrick, 1990)'
_diffrn_ambient_temperature 123(2)
_diffrn_measured_fraction_theta_full 0.982
_diffrn_measured_fraction_theta_max 0.982
_diffrn_radiation_monochromator graphite
_diffrn_radiation_source 'fine-focus sealed tube'
_diffrn_radiation_type MoK\a
_diffrn_radiation_wavelength 0.71073
_diffrn_reflns_av_R_equivalents 0.0568
_diffrn_reflns_av_sigmaI/netI 0.0627
_diffrn_reflns_limit_h_max 23
_diffrn_reflns_limit_h_min -8
_diffrn_reflns_limit_k_max 20
_diffrn_reflns_limit_k_min -23
_diffrn_reflns_limit_l_max 14
_diffrn_reflns_limit_l_min -14
_diffrn_reflns_number 14338
_diffrn_reflns_theta_full 26.00
_diffrn_reflns_theta_max 26.00
_diffrn_reflns_theta_min 1.98
_exptl_absorpt_coefficient_mu 1.162
_exptl_absorpt_correction_T_max 0.7599
_exptl_absorpt_correction_T_min 0.6797
_exptl_absorpt_correction_type multi-scan
_exptl_absorpt_process_details SADABS
_exptl_crystal_colour red
_exptl_crystal_density_diffrn 1.253
_exptl_crystal_description block
_exptl_crystal_F_000 1708
_exptl_crystal_size_max 0.36
_exptl_crystal_size_mid 0.27
_exptl_crystal_size_min 0.25
_refine_diff_density_max 1.347
_refine_diff_density_min -0.952
_refine_diff_density_rms 0.134
_refine_ls_extinction_method none
_refine_ls_goodness_of_fit_ref 1.042
_refine_ls_hydrogen_treatment constr
_refine_ls_matrix_type full
_refine_ls_number_parameters 275
_refine_ls_number_reflns 4435
_refine_ls_number_restraints 102
_refine_ls_restrained_S_all 1.066
_refine_ls_R_factor_all 0.0966
_refine_ls_R_factor_gt 0.0815
_refine_ls_shift/su_max 0.004
_refine_ls_shift/su_mean 0.000
_refine_ls_structure_factor_coef Fsqd
_refine_ls_weighting_details 'calc w=1/[\s^2^(Fo^2^)+(0.1752P)^2^+5.0895P] where P=(Fo^2^+2Fc^2^)/3'
_refine_ls_weighting_scheme calc
_refine_ls_wR_factor_gt 0.2508
_refine_ls_wR_factor_ref 0.2640
_reflns_number_gt 3296
_reflns_number_total 4435
_reflns_threshold_expression >2sigma(I)
_cod_data_source_file ic102015g_si_001_3.cif
_cod_data_source_block 1-MeOH
_cod_database_code 4324621

loop_
_symmetry_equiv_pos_as_xyz
'x, y, z'
'-x+1/2, -y, z+1/2'
'-x, y+1/2, -z'
'x+1/2, -y+1/2, -z+1/2'
'-x, -y, -z'
'x-1/2, y, -z-1/2'
'x, -y-1/2, z'
'-x-1/2, y-1/2, z-1/2'

loop_
_atom_site_label
_atom_site_type_symbol
_atom_site_fract_x
_atom_site_fract_y
_atom_site_fract_z
_atom_site_U_iso_or_equiv
_atom_site_adp_type
_atom_site_occupancy
_atom_site_symmetry_multiplicity
_atom_site_calc_flag
_atom_site_refinement_flags
_atom_site_disorder_group
Co1 Co 0.19202(4) 0.33751(4) 0.82270(7) 0.0330(3) Uani 1 1 d . .
Co2 Co 0.15960(5) 0.2500 0.56259(9) 0.0296(3) Uani 1 2 d S .
C1 C 0.2149(4) 0.5385(4) 0.3810(6) 0.0583(19) Uani 1 1 d . .
H1A H 0.1884 0.5547 0.3194 0.070 Uiso 1 1 calc R .
C2 C 0.1896(4) 0.4818(4) 0.4381(7) 0.060(2) Uani 1 1 d . .
H2A H 0.1465 0.4606 0.4156 0.072 Uiso 1 1 calc R .
C3 C 0.2266(3) 0.4571(3) 0.5255(5) 0.0412(14) Uani 1 1 d . .
C4 C 0.2905(5) 0.4903(4) 0.5557(7) 0.076(3) Uani 1 1 d . .
H4A H 0.3178 0.4750 0.6172 0.091 Uiso 1 1 calc R .
C5 C 0.3122(5) 0.5454(4) 0.4942(8) 0.076(3) Uani 1 1 d . .
H5A H 0.3561 0.5666 0.5128 0.091 Uiso 1 1 calc R .
C6 C 0.2025(3) 0.3954(3) 0.5901(5) 0.0400(14) Uani 1 1 d . .
C7 C 0.5084(3) 0.3072(3) 0.9257(8) 0.061(2) Uani 1 1 d . .
H7A H 0.5326 0.3492 0.9352 0.073 Uiso 1 1 d R .
C8 C 0.4370(4) 0.3092(3) 0.9031(8) 0.061(2) Uani 1 1 d . .
H8A H 0.4129 0.3515 0.8990 0.073 Uiso 1 1 calc R .
C9 C 0.4008(4) 0.2500 0.8864(7) 0.0394(19) Uani 1 2 d S .
C10 C 0.3234(5) 0.2500 0.8531(10) 0.051(2) Uani 1 2 d SU .
C11 C 0.1266(8) 0.2979(7) 1.3227(11) 0.042(4) Uani 0.441(14) 1 d P 1
H11A H 0.1018 0.3319 1.3632 0.051 Uiso 0.441(14) 1 calc PR 1
C11' C 0.1976(9) 0.2958(9) 1.3217(11) 0.072(5) Uani 0.559(14) 1 d P 2
H11B H 0.2250 0.3289 1.3601 0.086 Uiso 0.559(14) 1 calc PR 2
C12 C 0.1246(8) 0.3006(7) 1.2077(11) 0.040(4) Uani 0.441(14) 1 d P 1
H12A H 0.0998 0.3361 1.1709 0.048 Uiso 0.441(14) 1 calc PR 1
C12' C 0.1965(9) 0.2967(8) 1.2043(10) 0.072(5) Uani 0.559(14) 1 d P 2
H12B H 0.2220 0.3311 1.1658 0.086 Uiso 0.559(14) 1 calc PR 2
C13 C 0.1599(5) 0.2500 1.1462(8) 0.043(2) Uani 1 2 d S .
C14 C 0.1618(6) 0.2500 1.0220(8) 0.056(2) Uani 1 2 d SU .
N1 N 0.2741(3) 0.5707(3) 0.4087(5) 0.0466(13) Uani 1 1 d . .
O1 O 0.1588(3) 0.2500 0.7381(4) 0.0269(11) Uani 1 2 d S .
H1B H 0.1163 0.2418 0.7585 0.032 Uiso 0.50 1 d PR .
O2 O 0.1621(2) 0.3547(2) 0.5429(4) 0.0432(10) Uani 1 1 d . .
O3 O 0.2275(3) 0.3894(2) 0.6862(4) 0.0549(13) Uani 1 1 d . .
O4 O 0.2956(3) 0.3041(3) 0.8398(7) 0.088(2) Uani 1 1 d U .
O5 O 0.1587(4) 0.3051(3) 0.9771(4) 0.084(2) Uani 1 1 d U .
O6 O 0.0852(3) 0.3791(3) 0.8029(6) 0.0790(18) Uani 1 1 d DU .
H6B H 0.0891 0.4211 0.8183 0.095 Uiso 1 1 d R .
C15 C 0.0237(7) 0.3588(10) 0.8601(15) 0.182(7) Uani 1 1 d DU .
H15A H -0.0169 0.3859 0.8349 0.274 Uiso 1 1 calc R .
H15B H 0.0306 0.3656 0.9400 0.274 Uiso 1 1 calc R .
H15C H 0.0145 0.3106 0.8454 0.274 Uiso 1 1 calc R .
O7 O 0.2739(4) 0.2500 0.5756(7) 0.072(2) Uani 1 2 d SDU .
H7C H 0.2790 0.2500 0.6457 0.087 Uiso 1 2 d SR .
C16 C 0.3357(8) 0.2845(11) 0.5398(18) 0.108(5) Uani 0.50 1 d PDU .
H16A H 0.3723 0.2685 0.5888 0.163 Uiso 0.50 1 d PR .
H16B H 0.3457 0.2696 0.4655 0.163 Uiso 0.50 1 d PR .
H16C H 0.3342 0.3332 0.5417 0.163 Uiso 0.50 1 d PR .
O8 O 0.0878(15) 0.511(3) 0.701(3) 0.339(16) Uani 0.50 1 d PDU .
O10 O -0.0195(18) 0.510(3) 0.746(3) 0.369(16) Uani 0.50 1 d PDU .
O9 O 0.011(2) 0.491(3) 0.581(2) 0.359(16) Uani 0.50 1 d PDU .
N4 N 0.0264(15) 0.5019(17) 0.676(2) 0.349(14) Uani 0.50 1 d PDU .
N2 N 0.5460(3) 0.2500 0.9361(6) 0.0352(14) Uiso 1 2 d S .
N3 N 0.1616(4) 0.2500 1.3798(6) 0.0412(16) Uiso 1 2 d S .

loop_
_atom_site_aniso_label
_atom_site_aniso_U_11
_atom_site_aniso_U_22
_atom_site_aniso_U_33
_atom_site_aniso_U_23
_atom_site_aniso_U_13
_atom_site_aniso_U_12
Co1 0.0545(5) 0.0215(5) 0.0231(5) 0.0006(3) -0.0042(3) -0.0032(3)
Co2 0.0423(6) 0.0246(6) 0.0220(6) 0.000 0.0001(4) 0.000
C1 0.087(5) 0.043(4) 0.045(4) 0.016(3) -0.002(4) -0.012(3)
C2 0.074(5) 0.049(4) 0.057(5) 0.019(4) -0.001(4) -0.016(3)
C3 0.067(4) 0.028(3) 0.029(3) 0.002(2) 0.001(3) -0.012(3)
C4 0.107(6) 0.060(5) 0.062(6) 0.024(4) -0.029(5) -0.034(5)
C5 0.102(6) 0.065(5) 0.060(6) 0.021(4) -0.015(5) -0.043(5)
C6 0.065(4) 0.029(3) 0.027(3) 0.003(2) 0.006(3) -0.007(3)
C7 0.047(3) 0.028(3) 0.109(7) -0.003(4) -0.006(4) -0.002(3)
C8 0.056(4) 0.028(3) 0.099(7) 0.002(4) -0.013(4) 0.003(3)
C9 0.047(4) 0.043(5) 0.028(4) 0.000 -0.002(3) 0.000
C10 0.037(4) 0.029(4) 0.087(7) 0.000 -0.011(4) 0.000
C11 0.062(9) 0.046(9) 0.019(7) -0.002(5) 0.004(6) 0.020(7)
C11' 0.108(13) 0.075(11) 0.032(8) 0.001(7) 0.012(7) -0.031(9)
C12 0.073(10) 0.028(7) 0.018(7) 0.003(5) 0.002(6) 0.007(6)
C12' 0.120(13) 0.078(11) 0.016(6) 0.004(6) 0.011(6) -0.045(9)
C13 0.062(5) 0.033(5) 0.035(5) 0.000 0.006(4) 0.000
C14 0.110(7) 0.037(5) 0.021(4) 0.000 0.001(4) 0.000
N1 0.071(3) 0.033(3) 0.036(3) 0.005(2) 0.002(3) -0.014(2)
O1 0.043(3) 0.025(3) 0.013(3) 0.000 0.0014(19) 0.000
O2 0.060(2) 0.027(2) 0.043(3) 0.0034(18) -0.003(2) -0.0114(18)
O3 0.091(4) 0.044(3) 0.029(3) 0.0084(19) -0.005(2) -0.028(2)
O4 0.054(3) 0.043(3) 0.169(6) 0.020(3) -0.039(3) -0.005(2)
O5 0.184(6) 0.037(3) 0.031(3) 0.001(2) 0.013(3) -0.022(3)
O6 0.068(3) 0.064(4) 0.105(5) -0.016(3) 0.006(3) 0.009(3)
C15 0.154(12) 0.195(14) 0.198(15) -0.019(12) -0.035(12) 0.010(12)
O7 0.053(4) 0.113(7) 0.051(5) 0.000 0.007(3) 0.000
C16 0.096(9) 0.137(11) 0.092(9) -0.003(8) 0.006(8) 0.013(8)
O8 0.27(3) 0.48(3) 0.27(3) 0.14(3) 0.07(2) 0.07(3)
O10 0.30(3) 0.50(3) 0.31(3) 0.12(3) 0.02(3) -0.01(3)
O9 0.27(3) 0.50(3) 0.30(3) 0.11(3) 0.08(3) 0.03(3)
N4 0.27(3) 0.49(3) 0.28(3) 0.12(3) 0.06(2) 0.02(3)

loop_
_atom_type_symbol
_atom_type_description
_atom_type_scat_dispersion_real
_atom_type_scat_dispersion_imag
_atom_type_scat_source
C C 0.0033 0.0016 'International Tables Vol C Tables 4.2.6.8 and 6.1.1.4'
H H 0.0000 0.0000 'International Tables Vol C Tables 4.2.6.8 and 6.1.1.4'
N N 0.0061 0.0033 'International Tables Vol C Tables 4.2.6.8 and 6.1.1.4'
O O 0.0106 0.0060 'International Tables Vol C Tables 4.2.6.8 and 6.1.1.4'
Co Co 0.3494 0.9721 'International Tables Vol C Tables 4.2.6.8 and 6.1.1.4'

loop_
_geom_angle_atom_site_label_1
_geom_angle_atom_site_label_2
_geom_angle_atom_site_label_3
_geom_angle
_geom_angle_site_symmetry_1
_geom_angle_site_symmetry_3
O3 Co1 O4 86.1(3) . .
O3 Co1 O5 167.7(2) . .
O4 Co1 O5 95.6(3) . .
O3 Co1 O1 96.66(17) . .
O4 Co1 O1 93.9(2) . .
O5 Co1 O1 95.41(19) . .
O3 Co1 N1 82.73(19) . 2_565
O4 Co1 N1 86.6(2) . 2_565
O5 Co1 N1 85.2(2) . 2_565
O1 Co1 N1 179.18(19) . 2_565
O3 Co1 O6 91.4(2) . .
O4 Co1 O6 176.4(2) . .
O5 Co1 O6 86.3(3) . .
O1 Co1 O6 89.0(2) . .
N1 Co1 O6 90.5(2) 2_565 .
O2 Co2 O2 166.6(3) 7_565 .
O2 Co2 O1 96.56(13) 7_565 .
O2 Co2 O1 96.56(13) . .
O2 Co2 N2 91.37(12) 7_565 6_557
O2 Co2 N2 91.37(12) . 6_557
O1 Co2 N2 89.2(2) . 6_557
O2 Co2 O7 89.16(12) 7_565 .
O2 Co2 O7 89.16(13) . .
O1 Co2 O7 86.2(2) . .
N2 Co2 O7 175.4(3) 6_557 .
O2 Co2 N3 83.42(13) 7_565 1_554
O2 Co2 N3 83.42(13) . 1_554
O1 Co2 N3 179.4(2) . 1_554
N2 Co2 N3 91.4(3) 6_557 1_554
O7 Co2 N3 93.2(3) . 1_554
N1 C1 C2 123.1(7) . .
C3 C2 C1 119.8(7) . .
C2 C3 C4 118.0(6) . .
C2 C3 C6 122.4(6) . .
C4 C3 C6 119.6(6) . .
C5 C4 C3 118.6(7) . .
N1 C5 C4 123.0(7) . .
O2 C6 O3 126.1(5) . .
O2 C6 C3 117.8(6) . .
O3 C6 C3 116.1(5) . .
N2 C7 C8 124.1(6) . .
C9 C8 C7 119.6(6) . .
C8 C9 C8 117.3(8) . 7_565
C8 C9 C10 121.3(4) . .
C8 C9 C10 121.3(4) 7_565 .
O4 C10 O4 125.8(9) 7_565 .
O4 C10 C9 117.1(4) 7_565 .
O4 C10 C9 117.1(4) . .
N3 C11 C12 123.6(12) . .
N3 C11 C11 45.3(7) . 7_565
C12 C11 C11 92.2(8) . 7_565
N3 C11' C12' 121.9(14) . .
N3 C11' C11' 47.2(8) . 7_565
C12' C11' C11' 90.7(10) . 7_565
C11 C12 C13 119.1(12) . .
C11 C12 C12 87.8(8) . 7_565
C13 C12 C12 44.9(6) . 7_565
C13 C12' C11' 121.3(13) . .
C13 C12' C12' 46.8(8) . 7_565
C11' C12' C12' 89.3(10) . 7_565
C12' C13 C12' 86.3(16) . 7_565
C12' C13 C12 58.8(10) . .
C12' C13 C12 116.8(10) 7_565 .
C12' C13 C12 116.8(10) . 7_565
C12' C13 C12 58.8(10) 7_565 7_565
C12 C13 C12 90.1(12) . 7_565
C12' C13 C14 120.5(8) . .
C12' C13 C14 120.5(8) 7_565 .
C12 C13 C14 122.5(7) . .
C12 C13 C14 122.5(8) 7_565 .
O5 C14 O5 126.8(10) 7_565 .
O5 C14 C13 116.4(5) 7_565 .
O5 C14 C13 116.4(5) . .
C1 N1 C5 117.5(6) . .
C1 N1 Co1 121.6(5) . 2_564
C5 N1 Co1 120.9(4) . 2_564
Co1 O1 Co1 110.5(2) . 7_565
Co1 O1 Co2 118.94(13) . .
Co1 O1 Co2 118.94(13) 7_565 .
C6 O2 Co2 127.1(4) . .
C6 O3 Co1 131.8(4) . .
C10 O4 Co1 135.0(5) . .
C14 O5 Co1 131.6(6) . .
C15 O6 Co1 126.6(9) . .
C16 O7 C16 57.5(19) 7_565 .
C16 O7 Co2 142.8(10) 7_565 .
C16 O7 Co2 142.8(10) . .
C16 C16 O7 61.2(10) 7_565 .
O8 N4 O9 119.7(13) . .
O8 N4 O10 119.2(13) . .
O9 N4 O10 120.8(13) . .
C7 N2 C7 115.1(7) 7_565 .
C7 N2 Co2 121.9(4) 7_565 6_657
C7 N2 Co2 121.9(4) . 6_657
C11' N3 C11' 85.6(16) 7_565 .
C11' N3 C11 60.1(11) 7_565 7_565
C11' N3 C11 117.3(10) . 7_565
C11' N3 C11 117.3(10) 7_565 .
C11' N3 C11 60.1(11) . .
C11 N3 C11 89.5(14) 7_565 .
C11' N3 Co2 122.4(7) 7_565 1_556
C11' N3 Co2 122.4(7) . 1_556
C11 N3 Co2 120.3(6) 7_565 1_556
C11 N3 Co2 120.3(6) . 1_556

loop_
_geom_bond_atom_site_label_1
_geom_bond_atom_site_label_2
_geom_bond_distance
_geom_bond_site_symmetry_2
Co1 O3 2.047(4) .
Co1 O4 2.064(5) .
Co1 O5 2.064(5) .
Co1 O1 2.096(3) .
Co1 N1 2.178(5) 2_565
Co1 O6 2.180(6) .
Co2 O2 2.074(4) 7_565
Co2 O2 2.074(4) .
Co2 O1 2.115(5) .
Co2 N2 2.134(6) 6_557
Co2 O7 2.154(7) .
Co2 N3 2.203(8) 1_554
C1 N1 1.323(9) .
C1 C2 1.394(9) .
C2 C3 1.353(10) .
C3 C4 1.414(10) .
C3 C6 1.511(8) .
C4 C5 1.375(11) .
C5 N1 1.350(10) .
C6 O2 1.241(7) .
C6 O3 1.255(7) .
C7 N2 1.334(7) .
C7 C8 1.369(9) .
C8 C9 1.363(8) .
C9 C8 1.363(8) 7_565
C9 C10 1.509(11) .
C10 O4 1.197(7) 7_565
C10 O4 1.197(7) .
C11 N3 1.340(14) .
C11 C12 1.387(18) .
C11 C11 1.89(3) 7_565
C11' N3 1.327(15) .
C11' C12' 1.414(18) .
C11' C11' 1.80(3) 7_565
C12 C13 1.407(14) .
C12 C12 1.99(3) 7_565
C12' C13 1.345(15) .
C12' C12' 1.84(3) 7_565
C13 C12' 1.345(15) 7_565
C13 C12 1.407(14) 7_565
C13 C14 1.497(13) .
C14 O5 1.214(7) 7_565
C14 O5 1.214(7) .
N1 Co1 2.178(5) 2_564
O1 Co1 2.096(3) 7_565
O6 C15 1.404(9) .
O7 C16 1.411(10) 7_565
O7 C16 1.411(10) .
C16 C16 1.36(4) 7_565
O8 N4 1.205(9) .
O10 N4 1.213(9) .
O9 N4 1.207(9) .
N2 C7 1.334(7) 7_565
N2 Co2 2.134(6) 6_657
N3 C11' 1.327(15) 7_565
N3 C11 1.340(14) 7_565
N3 Co2 2.203(8) 1_556
